data_1534976
loop_
_publ_author_name
'Manickkavachagam, R.'
'Chandrasekaran, K. S.'
'Rajaram, R. K.'

_publ_section_title
;
 Crystal Structure of Barium Sulphamate
;
_journal_name_full 'Current Science'
_journal_page_first 420
_journal_page_last 421
_journal_volume 52
_journal_year 1983
_chemical_formula_sum 'Ba H4 N2 O6 S2'
_chemical_name_systematic 'Ba (N H2 S O3)2'
_space_group_IT_number 33
_symmetry_space_group_name_Hall 'P 2c -2n'
_symmetry_space_group_name_H-M 'P n a 21'
_cell_angle_alpha 90
_cell_angle_beta 90
_cell_angle_gamma 90
_cell_formula_units_Z 4
_cell_length_a 10.579
_cell_length_b 13.416
_cell_length_c 4.829
_cell_volume 685.370
_citation_journal_id_ASTM CUSCAM
_cod_data_source_file Manickkavachagam_CUSCAM_1983_488.cif
_cod_data_source_block H4Ba1N2O6S2
_cod_original_cell_volume 685.3697
_cod_original_formula_sum 'H4 Ba1 N2 O6 S2'
_cod_database_code 1534976

loop_
_symmetry_equiv_pos_as_xyz
x,y,z
-x,-y,z+1/2
-x+1/2,y+1/2,z+1/2
x+1/2,-y+1/2,z

loop_
_atom_site_label
_atom_site_type_symbol
_atom_site_fract_x
_atom_site_fract_y
_atom_site_fract_z
_atom_site_occupancy
_atom_site_U_iso_or_equiv
_atom_site_attached_hydrogens
O6 O-2 -0.3269 0.4456 -0.5181 1 0.0 0
O3 O-2 0.0641 0.2585 0.534 1 0.0 0
N1 N-3 -0.0278 0.4187 0.6902 1 0.0 2
S2 S+6 0.1683 -0.0502 0.5847 1 0.0 0
O1 O-2 -0.1632 0.272 0.4421 1 0.0 0
S1 S+6 -0.05 0.3172 0.4467 1 0.0 0
N2 N-3 0.1211 -0.0207 0.9027 1 0.0 2
Ba1 Ba+2 0.1759 0.1849 0 1 0.0 0
O2 O-2 -0.071 0.3427 0.1849 1 0.0 0
O4 O-2 0.2758 -0.1098 0.514 1 0.0 0
O5 O-2 0.0527 -0.0978 0.4727 1 0.0 0
